data_7703102
loop_
_publ_author_name
'Thu\'ery, Pierre'
'Atoini, Youssef'
'Harrowfield, Jack'

_publ_section_title
;
 Zero-, mono- and diperiodic uranyl ion complexes with the diphenate
 dianion: influences of transition metal ion coordination and differential
 U<sup>VI</sup> chelation.
;
_journal_issue 3
_journal_name_full 'Dalton transactions (Cambridge, England : 2003)'
_journal_page_first 817
_journal_page_last 828
_journal_paper_doi 10.1039/c9dt04126e
_journal_volume 49
_journal_year 2020
_chemical_formula_sum 'C26 H16 N2 O6 U'
_chemical_formula_weight 690.44
_space_group_crystal_system monoclinic
_space_group_IT_number 14
_space_group_name_Hall '-P 2yn'
_space_group_name_H-M_alt 'P 1 21/n 1'
_atom_sites_solution_hydrogens geom
_atom_sites_solution_primary dual
_atom_sites_solution_secondary difmap
_audit_creation_method SHELXL-2017/1
_audit_update_record
;
2019-10-11 deposited with the CCDC.	2019-12-11 downloaded from the CCDC.
;
_cell_angle_alpha 90
_cell_angle_beta 96.404(4)
_cell_angle_gamma 90
_cell_formula_units_Z 4
_cell_length_a 9.9607(4)
_cell_length_b 11.8944(9)
_cell_length_c 18.5400(16)
_cell_measurement_reflns_used 116607
_cell_measurement_temperature 100(2)
_cell_measurement_theta_max 25.68
_cell_measurement_theta_min 2.80
_cell_volume 2182.8(3)
_computing_cell_refinement 'HKL2000 (Otwinowski & Minor, 1997)'
_computing_data_collection 'COLLECT (Nonius, 1998)'
_computing_data_reduction 'HKL2000 (Otwinowski & Minor, 1997)'
_computing_molecular_graphics 'SHELXTL (Sheldrick, 2008)'
_computing_publication_material 'SHELXTL (Sheldrick, 2008); PLATON (Spek, 2003)'
_computing_structure_refinement 'SHELXL (Sheldrick, 2015)'
_computing_structure_solution 'SHELXT (Sheldrick, 2015)'
_diffrn_ambient_temperature 100(2)
_diffrn_measured_fraction_theta_full 0.998
_diffrn_measured_fraction_theta_max 0.998
_diffrn_measurement_device_type 'Nonius Kappa-CCD area-detector diffractometer'
_diffrn_measurement_method '2 \f and 12 \w scans with 2\% steps (782 frames)'
_diffrn_radiation_monochromator graphite
_diffrn_radiation_source 'fine-focus sealed tube'
_diffrn_radiation_type MoK\a
_diffrn_radiation_wavelength 0.71073
_diffrn_reflns_av_R_equivalents 0.0346
_diffrn_reflns_av_unetI/netI 0.0433
_diffrn_reflns_Laue_measured_fraction_full 0.998
_diffrn_reflns_Laue_measured_fraction_max 0.998
_diffrn_reflns_limit_h_max 12
_diffrn_reflns_limit_h_min -12
_diffrn_reflns_limit_k_max 14
_diffrn_reflns_limit_k_min -14
_diffrn_reflns_limit_l_max 22
_diffrn_reflns_limit_l_min -22
_diffrn_reflns_number 116607
_diffrn_reflns_point_group_measured_fraction_full 0.998
_diffrn_reflns_point_group_measured_fraction_max 0.998
_diffrn_reflns_theta_full 25.242
_diffrn_reflns_theta_max 25.681
_diffrn_reflns_theta_min 2.797
_diffrn_standards_decay_% 0
_diffrn_standards_interval_time 0
_diffrn_standards_number 0
_exptl_absorpt_coefficient_mu 7.484
_exptl_absorpt_correction_T_max 0.378
_exptl_absorpt_correction_T_min 0.245
_exptl_absorpt_correction_type multi-scan
_exptl_absorpt_process_details 'SCALEPACK (Otwinowski & Minor, 1997)'
_exptl_crystal_colour 'translucent light yellow'
_exptl_crystal_density_diffrn 2.101
_exptl_crystal_description parallelepiped
_exptl_crystal_F_000 1304
_exptl_crystal_size_max 0.17
_exptl_crystal_size_mid 0.14
_exptl_crystal_size_min 0.13
_refine_diff_density_max 0.893
_refine_diff_density_min -1.072
_refine_diff_density_rms 0.130
_refine_ls_extinction_method none
_refine_ls_goodness_of_fit_ref 1.040
_refine_ls_hydrogen_treatment constr
_refine_ls_matrix_type full
_refine_ls_number_parameters 316
_refine_ls_number_reflns 4137
_refine_ls_number_restraints 0
_refine_ls_restrained_S_all 1.040
_refine_ls_R_factor_all 0.0452
_refine_ls_R_factor_gt 0.0314
_refine_ls_shift/su_max 0.001
_refine_ls_shift/su_mean 0.000
_refine_ls_structure_factor_coef Fsqd
_refine_ls_weighting_details 'w=1/[\s^2^(Fo^2^)+(0.0376P)^2^+0.0773P] where P=(Fo^2^+2Fc^2^)/3'
_refine_ls_weighting_scheme calc
_refine_ls_wR_factor_gt 0.0660
_refine_ls_wR_factor_ref 0.0696
_reflns_Friedel_coverage 0.000
_reflns_number_gt 3322
_reflns_number_total 4137
_reflns_threshold_expression 'I > 2\s(I)'
_cod_data_source_file c9dt04126e1.cif
_cod_data_source_block 3
_cod_depositor_comments 'Adding full bibliography for 7703096--7703104.cif.'
_cod_original_cell_volume 2182.9(3)
_cod_original_sg_symbol_H-M 'P 21/n'
_cod_database_code 7703102
_shelx_shelxl_version_number 2017/1
_shelx_space_group_comment
;
The symmetry employed for this shelxl refinement is uniquely defined
by the following loop, which should always be used as a source of
symmetry information in preference to the above space-group names.
They are only intended as comments.
;

loop_
_space_group_symop_operation_xyz
'x, y, z'
'-x+1/2, y+1/2, -z+1/2'
'-x, -y, -z'
'x-1/2, -y-1/2, z-1/2'

loop_
_atom_site_label
_atom_site_type_symbol
_atom_site_fract_x
_atom_site_fract_y
_atom_site_fract_z
_atom_site_U_iso_or_equiv
_atom_site_adp_type
_atom_site_occupancy
_atom_site_site_symmetry_order
_atom_site_calc_flag
_atom_site_refinement_flags_posn
_atom_site_refinement_flags_adp
U1 U 0.30206(2) 0.95154(2) 0.32250(2) 0.02623(8) Uani 1 1 d . .
O1 O 0.4164(3) 0.8395(3) 0.33818(17) 0.0285(8) Uani 1 1 d . .
O2 O 0.1912(3) 1.0669(3) 0.30725(18) 0.0282(8) Uani 1 1 d . .
O3 O 0.4734(3) 1.0869(3) 0.37593(19) 0.0310(9) Uani 1 1 d . .
O4 O 0.4721(3) 1.0497(3) 0.26049(18) 0.0279(8) Uani 1 1 d . .
O5 O 0.2093(3) 1.4186(3) 0.30780(19) 0.0326(9) Uani 1 1 d . .
O6 O 0.3820(3) 1.3524(3) 0.25713(17) 0.0314(8) Uani 1 1 d . .
N1 N 0.1607(4) 0.8112(4) 0.3936(2) 0.0257(10) Uani 1 1 d . .
N2 N 0.2712(4) 0.9973(4) 0.4615(2) 0.0285(10) Uani 1 1 d . .
C1 C 0.6206(5) 1.1954(4) 0.3076(3) 0.0257(11) Uani 1 1 d . .
C2 C 0.6285(5) 1.2948(5) 0.3470(3) 0.0286(12) Uani 1 1 d . .
C3 C 0.7322(5) 1.3708(5) 0.3364(3) 0.0328(13) Uani 1 1 d . .
H3 H 0.738089 1.439611 0.362626 0.039 Uiso 1 1 calc R U
C4 C 0.8259(5) 1.3479(5) 0.2888(3) 0.0333(13) Uani 1 1 d . .
H4 H 0.896245 1.399939 0.282901 0.040 Uiso 1 1 calc R U
C5 C 0.8165(5) 1.2489(5) 0.2498(3) 0.0308(12) Uani 1 1 d . .
H5 H 0.880300 1.232659 0.216774 0.037 Uiso 1 1 calc R U
C6 C 0.7143(5) 1.1731(5) 0.2587(3) 0.0299(12) Uani 1 1 d . .
H6 H 0.707736 1.105452 0.231305 0.036 Uiso 1 1 calc R U
C7 C 0.5361(5) 1.3251(4) 0.4033(3) 0.0273(12) Uani 1 1 d . .
C8 C 0.4013(5) 1.3610(5) 0.3881(3) 0.0278(11) Uani 1 1 d . .
C9 C 0.3300(5) 1.3904(4) 0.4464(3) 0.0276(12) Uani 1 1 d . .
H9 H 0.239195 1.415358 0.436590 0.033 Uiso 1 1 calc R U
C10 C 0.3869(5) 1.3844(5) 0.5174(3) 0.0332(13) Uani 1 1 d . .
H10 H 0.335496 1.403603 0.555812 0.040 Uiso 1 1 calc R U
C11 C 0.5196(5) 1.3502(5) 0.5321(3) 0.0326(12) Uani 1 1 d . .
H11 H 0.560406 1.346145 0.580883 0.039 Uiso 1 1 calc R U
C12 C 0.5936(5) 1.3216(5) 0.4753(3) 0.0320(13) Uani 1 1 d . .
H12 H 0.685296 1.299348 0.485893 0.038 Uiso 1 1 calc R U
C13 C 0.5177(5) 1.1077(5) 0.3157(3) 0.0269(12) Uani 1 1 d . .
C14 C 0.3267(5) 1.3768(5) 0.3138(3) 0.0284(12) Uani 1 1 d . .
C15 C 0.1258(5) 0.7113(5) 0.3650(3) 0.0308(13) Uani 1 1 d . .
H15 H 0.155034 0.692112 0.319562 0.037 Uiso 1 1 calc R U
C16 C 0.0476(5) 0.6328(5) 0.3989(3) 0.0334(13) Uani 1 1 d . .
H16 H 0.026456 0.561484 0.377510 0.040 Uiso 1 1 calc R U
C17 C 0.0027(5) 0.6622(5) 0.4638(3) 0.0325(13) Uani 1 1 d . .
H17 H -0.054276 0.612541 0.486605 0.039 Uiso 1 1 calc R U
C18 C 0.0406(5) 0.7647(5) 0.4962(3) 0.0283(12) Uani 1 1 d . .
C19 C 0.1241(5) 0.8366(5) 0.4604(2) 0.0263(12) Uani 1 1 d . .
C20 C 0.1788(5) 0.9359(4) 0.4951(3) 0.0257(12) Uani 1 1 d . .
C21 C 0.1432(5) 0.9640(4) 0.5642(3) 0.0275(12) Uani 1 1 d . .
C22 C 0.0500(5) 0.8948(5) 0.5977(3) 0.0311(13) Uani 1 1 d . .
H22 H 0.021991 0.916494 0.643057 0.037 Uiso 1 1 calc R U
C23 C 0.0017(5) 0.7991(5) 0.5655(3) 0.0321(13) Uani 1 1 d . .
H23 H -0.058947 0.753633 0.588784 0.039 Uiso 1 1 calc R U
C24 C 0.2038(5) 1.0603(5) 0.5986(3) 0.0309(12) Uani 1 1 d . .
H24 H 0.181067 1.082725 0.644908 0.037 Uiso 1 1 calc R U
C25 C 0.2941(5) 1.1203(4) 0.5653(3) 0.0281(12) Uani 1 1 d . .
H25 H 0.335690 1.185091 0.587910 0.034 Uiso 1 1 calc R U
C26 C 0.3258(5) 1.0858(5) 0.4967(3) 0.0303(12) Uani 1 1 d . .
H26 H 0.390300 1.128494 0.474336 0.036 Uiso 1 1 calc R U

loop_
_atom_site_aniso_label
_atom_site_aniso_U_11
_atom_site_aniso_U_22
_atom_site_aniso_U_33
_atom_site_aniso_U_23
_atom_site_aniso_U_13
_atom_site_aniso_U_12
U1 0.02573(12) 0.02811(13) 0.02541(12) 0.00100(9) 0.00530(7) -0.00078(9)
O1 0.0252(18) 0.028(2) 0.0329(19) 0.0042(17) 0.0082(14) 0.0048(16)
O2 0.0235(18) 0.034(2) 0.0289(19) 0.0028(16) 0.0083(15) 0.0042(16)
O3 0.032(2) 0.029(2) 0.033(2) 0.0025(17) 0.0098(16) -0.0014(17)
O4 0.0304(19) 0.027(2) 0.0268(19) 0.0010(16) 0.0047(15) -0.0035(16)
O5 0.025(2) 0.045(3) 0.0279(19) 0.0013(17) 0.0056(15) 0.0058(18)
O6 0.0281(18) 0.041(2) 0.0255(18) -0.0032(17) 0.0039(14) 0.0075(18)
N1 0.026(2) 0.029(3) 0.022(2) 0.0008(19) 0.0030(17) -0.0034(19)
N2 0.029(2) 0.031(3) 0.026(2) -0.001(2) 0.0030(18) -0.001(2)
C1 0.028(3) 0.026(3) 0.023(3) 0.003(2) 0.004(2) -0.002(2)
C2 0.027(3) 0.032(3) 0.026(3) 0.006(2) 0.003(2) 0.007(2)
C3 0.035(3) 0.030(3) 0.032(3) 0.001(3) 0.000(2) -0.002(3)
C4 0.031(3) 0.034(4) 0.035(3) 0.008(3) 0.006(2) -0.005(3)
C5 0.027(3) 0.037(3) 0.029(3) 0.007(3) 0.007(2) 0.003(3)
C6 0.032(3) 0.030(3) 0.028(3) 0.003(2) 0.004(2) 0.001(2)
C7 0.028(3) 0.020(3) 0.033(3) 0.002(2) 0.002(2) 0.001(2)
C8 0.031(3) 0.023(3) 0.029(3) -0.002(2) 0.002(2) 0.000(2)
C9 0.026(3) 0.026(3) 0.031(3) 0.000(2) 0.002(2) 0.000(2)
C10 0.037(3) 0.026(3) 0.038(3) 0.005(3) 0.009(2) -0.002(3)
C11 0.047(3) 0.023(3) 0.027(3) 0.002(2) 0.003(2) -0.004(3)
C12 0.039(3) 0.028(3) 0.030(3) 0.003(2) 0.006(2) -0.006(2)
C13 0.020(3) 0.025(3) 0.036(3) 0.000(2) 0.003(2) 0.006(2)
C14 0.029(3) 0.025(3) 0.031(3) 0.000(2) 0.002(2) -0.003(2)
C15 0.036(3) 0.032(3) 0.024(3) 0.001(2) 0.001(2) -0.003(3)
C16 0.038(3) 0.031(3) 0.031(3) 0.002(3) 0.003(2) -0.001(3)
C17 0.033(3) 0.031(3) 0.034(3) 0.004(3) 0.003(2) -0.004(3)
C18 0.022(2) 0.035(3) 0.027(3) 0.004(2) 0.000(2) 0.002(2)
C19 0.027(3) 0.031(3) 0.022(3) 0.001(2) 0.003(2) 0.002(2)
C20 0.022(3) 0.030(3) 0.024(3) 0.005(2) 0.002(2) 0.003(2)
C21 0.027(3) 0.026(3) 0.029(3) 0.002(2) 0.002(2) 0.006(2)
C22 0.026(3) 0.042(4) 0.026(3) 0.004(3) 0.008(2) 0.005(3)
C23 0.034(3) 0.035(4) 0.028(3) 0.010(3) 0.007(2) 0.004(3)
C24 0.037(3) 0.032(3) 0.024(3) -0.001(2) 0.003(2) 0.007(3)
C25 0.030(3) 0.025(3) 0.029(3) -0.003(2) 0.001(2) -0.001(2)
C26 0.031(3) 0.027(3) 0.032(3) 0.005(2) 0.001(2) 0.002(2)

loop_
_atom_type_symbol
_atom_type_description
_atom_type_scat_dispersion_real
_atom_type_scat_dispersion_imag
_atom_type_scat_source
C C 0.0033 0.0016 'International Tables Vol C Tables 4.2.6.8 and 6.1.1.4'
H H 0.0000 0.0000 'International Tables Vol C Tables 4.2.6.8 and 6.1.1.4'
N N 0.0061 0.0033 'International Tables Vol C Tables 4.2.6.8 and 6.1.1.4'
O O 0.0106 0.0060 'International Tables Vol C Tables 4.2.6.8 and 6.1.1.4'
U U -9.6767 9.6646 'International Tables Vol C Tables 4.2.6.8 and 6.1.1.4'

loop_
_geom_angle_atom_site_label_1
_geom_angle_atom_site_label_2
_geom_angle_atom_site_label_3
_geom_angle
_geom_angle_site_symmetry_1
_geom_angle_site_symmetry_3
O1 U1 O2 178.34(16) . .
O1 U1 O5 89.98(14) . 2_545
O2 U1 O5 90.40(14) . 2_545
O1 U1 O4 88.29(13) . .
O2 U1 O4 90.42(14) . .
O5 U1 O4 64.48(12) 2_545 .
O1 U1 O3 91.28(15) . .
O2 U1 O3 87.11(15) . .
O5 U1 O3 117.10(11) 2_545 .
O4 U1 O3 52.72(11) . .
O1 U1 O6 99.08(14) . 2_545
O2 U1 O6 82.42(15) . 2_545
O5 U1 O6 52.61(11) 2_545 2_545
O4 U1 O6 116.44(11) . 2_545
O3 U1 O6 165.02(12) . 2_545
O1 U1 N1 78.97(14) . .
O2 U1 N1 102.31(14) . .
O5 U1 N1 115.25(12) 2_545 .
O4 U1 N1 167.26(12) . .
O3 U1 N1 126.63(12) . .
O6 U1 N1 66.49(11) 2_545 .
O1 U1 N2 97.85(14) . .
O2 U1 N2 81.93(14) . .
O5 U1 N2 170.48(12) 2_545 .
O4 U1 N2 120.90(13) . .
O3 U1 N2 68.36(12) . .
O6 U1 N2 120.29(12) 2_545 .
N1 U1 N2 61.48(13) . .
C13 O3 U1 93.8(3) . .
C13 O4 U1 94.9(3) . .
C14 O5 U1 95.2(3) . 2
C14 O6 U1 91.3(3) . 2
C15 N1 C19 118.4(4) . .
C15 N1 U1 119.8(3) . .
C19 N1 U1 121.8(3) . .
C26 N2 C20 117.2(4) . .
C26 N2 U1 123.4(3) . .
C20 N2 U1 118.8(3) . .
C2 C1 C6 120.0(5) . .
C2 C1 C13 123.1(4) . .
C6 C1 C13 116.9(5) . .
C1 C2 C3 118.4(5) . .
C1 C2 C7 124.3(5) . .
C3 C2 C7 117.2(5) . .
C4 C3 C2 121.5(5) . .
C4 C3 H3 119.3 . .
C2 C3 H3 119.3 . .
C5 C4 C3 119.5(5) . .
C5 C4 H4 120.3 . .
C3 C4 H4 120.3 . .
C4 C5 C6 120.1(5) . .
C4 C5 H5 119.9 . .
C6 C5 H5 119.9 . .
C5 C6 C1 120.5(5) . .
C5 C6 H6 119.7 . .
C1 C6 H6 119.7 . .
C12 C7 C8 118.8(5) . .
C12 C7 C2 116.0(4) . .
C8 C7 C2 125.0(4) . .
C9 C8 C7 118.3(5) . .
C9 C8 C14 115.8(4) . .
C7 C8 C14 125.8(4) . .
C10 C9 C8 122.4(5) . .
C10 C9 H9 118.8 . .
C8 C9 H9 118.8 . .
C9 C10 C11 119.2(5) . .
C9 C10 H10 120.4 . .
C11 C10 H10 120.4 . .
C10 C11 C12 119.8(5) . .
C10 C11 H11 120.1 . .
C12 C11 H11 120.1 . .
C7 C12 C11 121.4(5) . .
C7 C12 H12 119.3 . .
C11 C12 H12 119.3 . .
O3 C13 O4 118.2(5) . .
O3 C13 C1 122.6(5) . .
O4 C13 C1 119.2(4) . .
O5 C14 O6 119.9(4) . .
O5 C14 C8 119.1(4) . .
O6 C14 C8 120.9(4) . .
N1 C15 C16 123.2(5) . .
N1 C15 H15 118.4 . .
C16 C15 H15 118.4 . .
C17 C16 C15 118.2(5) . .
C17 C16 H16 120.9 . .
C15 C16 H16 120.9 . .
C16 C17 C18 120.0(5) . .
C16 C17 H17 120.0 . .
C18 C17 H17 120.0 . .
C17 C18 C19 118.4(5) . .
C17 C18 C23 123.0(5) . .
C19 C18 C23 118.6(5) . .
N1 C19 C18 121.6(5) . .
N1 C19 C20 117.8(4) . .
C18 C19 C20 120.5(4) . .
N2 C20 C21 122.4(5) . .
N2 C20 C19 118.5(4) . .
C21 C20 C19 119.0(5) . .
C20 C21 C24 117.7(5) . .
C20 C21 C22 120.0(5) . .
C24 C21 C22 122.2(5) . .
C23 C22 C21 120.5(5) . .
C23 C22 H22 119.7 . .
C21 C22 H22 119.7 . .
C22 C23 C18 121.1(5) . .
C22 C23 H23 119.4 . .
C18 C23 H23 119.4 . .
C25 C24 C21 119.6(5) . .
C25 C24 H24 120.2 . .
C21 C24 H24 120.2 . .
C24 C25 C26 119.2(5) . .
C24 C25 H25 120.4 . .
C26 C25 H25 120.4 . .
N2 C26 C25 123.9(5) . .
N2 C26 H26 118.0 . .
C25 C26 H26 118.0 . .

loop_
_geom_bond_atom_site_label_1
_geom_bond_atom_site_label_2
_geom_bond_distance
_geom_bond_site_symmetry_2
U1 O1 1.756(3) .
U1 O2 1.764(3) .
U1 O5 2.438(3) 2_545
U1 O4 2.447(3) .
U1 O3 2.472(4) .
U1 O6 2.516(3) 2_545
U1 N1 2.631(4) .
U1 N2 2.684(4) .
O3 C13 1.270(6) .
O4 C13 1.275(6) .
O5 C14 1.265(6) .
O6 C14 1.272(6) .
N1 C15 1.331(7) .
N1 C19 1.363(6) .
N2 C26 1.324(7) .
N2 C20 1.377(6) .
C1 C2 1.387(7) .
C1 C6 1.397(7) .
C1 C13 1.481(7) .
C2 C3 1.403(7) .
C2 C7 1.511(7) .
C3 C4 1.382(7) .
C3 H3 0.9500 .
C4 C5 1.380(8) .
C4 H4 0.9500 .
C5 C6 1.383(7) .
C5 H5 0.9500 .
C6 H6 0.9500 .
C7 C12 1.393(7) .
C7 C8 1.408(7) .
C8 C9 1.403(7) .
C8 C14 1.502(7) .
C9 C10 1.375(7) .
C9 H9 0.9500 .
C10 C11 1.382(7) .
C10 H10 0.9500 .
C11 C12 1.393(7) .
C11 H11 0.9500 .
C12 H12 0.9500 .
C15 C16 1.408(7) .
C15 H15 0.9500 .
C16 C17 1.375(7) .
C16 H16 0.9500 .
C17 C18 1.392(7) .
C17 H17 0.9500 .
C18 C19 1.409(7) .
C18 C23 1.442(7) .
C19 C20 1.424(7) .
C20 C21 1.406(7) .
C21 C24 1.413(7) .
C21 C22 1.434(7) .
C22 C23 1.349(8) .
C22 H22 0.9500 .
C23 H23 0.9500 .
C24 C25 1.351(7) .
C24 H24 0.9500 .
C25 C26 1.405(7) .
C25 H25 0.9500 .
C26 H26 0.9500 .

loop_
_geom_hbond_atom_site_label_D
_geom_hbond_atom_site_label_H
_geom_hbond_atom_site_label_A
_geom_hbond_distance_DH
_geom_hbond_distance_HA
_geom_hbond_distance_DA
_geom_hbond_angle_DHA
_geom_hbond_site_symmetry_A
_geom_hbond_publ_flag
C15 H15 O4 0.95 2.50 3.091(6) 120.3 2_545 yes
C16 H16 O4 0.95 2.56 3.101(6) 116.1 2_545 yes
C26 H26 O3 0.95 2.14 2.813(6) 126.3 . yes
